data_7156737
loop_
_publ_author_name
'Cao, Bo'
'Wei, Yin'
'Shi, Min'

_publ_section_title
;
 Mitsunobu-initiated cascade cyclization of p-quinamines and
 2-furanylmethanols: highly regio- and diastereoselective synthesis of
 functionalized hydrobenzo[c,d]indoles.
;
_journal_issue 15
_journal_name_full 'Organic &amp; biomolecular chemistry'
_journal_page_first 3737
_journal_page_last 3740
_journal_paper_doi 10.1039/c9ob00585d
_journal_volume 17
_journal_year 2019
_chemical_formula_sum 'C19 H19 N O4 S'
_chemical_formula_weight 357.41
_space_group_crystal_system monoclinic
_space_group_IT_number 14
_space_group_name_Hall '-P 2yn'
_space_group_name_H-M_alt 'P 1 21/n 1'
_symmetry_space_group_name_Hall '-P 2yn'
_symmetry_space_group_name_H-M 'P 1 21/n 1'
_atom_sites_solution_hydrogens geom
_audit_creation_method SHELXL-2013
_audit_update_record
;
2018-10-18 deposited with the CCDC.    2019-03-20 downloaded from the CCDC.
;
_cell_angle_alpha 90
_cell_angle_beta 98.854(2)
_cell_angle_gamma 90
_cell_formula_units_Z 4
_cell_length_a 16.3542(10)
_cell_length_b 6.0255(4)
_cell_length_c 17.1246(12)
_cell_measurement_reflns_used 6962
_cell_measurement_temperature 296(2)
_cell_measurement_theta_max 54.918
_cell_measurement_theta_min 4.815
_cell_volume 1667.39(19)
_computing_cell_refinement 'Bruker SAINT'
_computing_data_collection 'Bruker APEX2'
_computing_data_reduction 'Bruker SAINT'
_computing_molecular_graphics 'Bruker SHELXTL'
_computing_publication_material 'Bruker SHELXTL'
_computing_structure_refinement 'SHELXL-2013 (Sheldrick, 2013)'
_computing_structure_solution 'SHELXS-97 (Sheldrick 2008)'
_diffrn_ambient_temperature 296(2)
_diffrn_measured_fraction_theta_full 0.997
_diffrn_measured_fraction_theta_max 0.997
_diffrn_measurement_device_type 'Bruker APEX-II CCD'
_diffrn_measurement_method '\f and \w scans'
_diffrn_radiation_type MoK\a
_diffrn_radiation_wavelength 0.71073
_diffrn_reflns_av_R_equivalents 0.0491
_diffrn_reflns_av_unetI/netI 0.0352
_diffrn_reflns_Laue_measured_fraction_full 0.997
_diffrn_reflns_Laue_measured_fraction_max 0.997
_diffrn_reflns_limit_h_max 20
_diffrn_reflns_limit_h_min -19
_diffrn_reflns_limit_k_max 7
_diffrn_reflns_limit_k_min -7
_diffrn_reflns_limit_l_max 21
_diffrn_reflns_limit_l_min -21
_diffrn_reflns_number 16918
_diffrn_reflns_point_group_measured_fraction_full 0.997
_diffrn_reflns_point_group_measured_fraction_max 0.997
_diffrn_reflns_theta_full 25.242
_diffrn_reflns_theta_max 25.998
_diffrn_reflns_theta_min 2.407
_exptl_absorpt_coefficient_mu 0.219
_exptl_absorpt_correction_T_max 0.7456
_exptl_absorpt_correction_T_min 0.5963
_exptl_absorpt_correction_type multi-scan
_exptl_absorpt_process_details sadabs
_exptl_crystal_colour colorless
_exptl_crystal_density_diffrn 1.424
_exptl_crystal_description prismatic
_exptl_crystal_F_000 752
_exptl_crystal_size_max 0.200
_exptl_crystal_size_mid 0.160
_exptl_crystal_size_min 0.110
_refine_diff_density_max 0.361
_refine_diff_density_min -0.334
_refine_diff_density_rms 0.046
_refine_ls_extinction_method none
_refine_ls_goodness_of_fit_ref 1.050
_refine_ls_hydrogen_treatment constr
_refine_ls_matrix_type full
_refine_ls_number_parameters 228
_refine_ls_number_reflns 3271
_refine_ls_number_restraints 0
_refine_ls_restrained_S_all 1.050
_refine_ls_R_factor_all 0.0530
_refine_ls_R_factor_gt 0.0433
_refine_ls_shift/su_max 0.011
_refine_ls_shift/su_mean 0.000
_refine_ls_structure_factor_coef Fsqd
_refine_ls_weighting_details 'w=1/[\s^2^(Fo^2^)+(0.0494P)^2^+0.8037P] where P=(Fo^2^+2Fc^2^)/3'
_refine_ls_weighting_scheme calc
_refine_ls_wR_factor_gt 0.1060
_refine_ls_wR_factor_ref 0.1143
_reflns_Friedel_coverage 0.000
_reflns_number_gt 2738
_reflns_number_total 3271
_reflns_threshold_expression 'I > 2\s(I)'
_cod_data_source_file c9ob00585d2.cif
_cod_data_source_block mo_d8v18778_0m
_cod_depositor_comments 'Adding full bibliography for 7156737.cif.'
_cod_database_code 7156737
_shelx_space_group_comment
; 
The symmetry employed for this shelxl refinement is uniquely defined 
by the following loop, which should always be used as a source of 
symmetry information in preference to the above space-group names. 
They are only intended as comments. 
;
_shelx_estimated_absorpt_t_min 0.958
_shelx_estimated_absorpt_t_max 0.976
_shelxl_version_number 2013-4

loop_
_space_group_symop_operation_xyz
'x, y, z'
'-x+1/2, y+1/2, -z+1/2'
'-x, -y, -z'
'x-1/2, -y-1/2, z-1/2'

loop_
_atom_site_label
_atom_site_type_symbol
_atom_site_fract_x
_atom_site_fract_y
_atom_site_fract_z
_atom_site_U_iso_or_equiv
_atom_site_adp_type
_atom_site_occupancy
_atom_site_site_symmetry_order
_atom_site_calc_flag
_atom_site_refinement_flags_posn
_atom_site_refinement_flags_adp
S1 S 0.64419(3) 0.04446(8) 0.62118(3) 0.03614(16) Uani 1 1 d . .
O1 O 0.79060(12) 0.4592(3) 0.30286(9) 0.0713(5) Uani 1 1 d . .
O2 O 0.87298(8) 0.3186(2) 0.51809(8) 0.0441(4) Uani 1 1 d . .
O3 O 0.69649(10) -0.0729(3) 0.68264(9) 0.0534(4) Uani 1 1 d . .
O4 O 0.59368(9) -0.0805(2) 0.56115(9) 0.0495(4) Uani 1 1 d . .
N1 N 0.70405(9) 0.2057(3) 0.58081(8) 0.0333(4) Uani 1 1 d . .
C1 C 0.78940(12) 0.5567(3) 0.43592(12) 0.0413(5) Uani 1 1 d . .
H1 H 0.7806 0.7125 0.4204 0.050 Uiso 1 1 calc R U
C2 C 0.76924(13) 0.4064(4) 0.36564(12) 0.0448(5) Uani 1 1 d . .
C3 C 0.72889(13) 0.1947(4) 0.37451(12) 0.0441(5) Uani 1 1 d . .
H3 H 0.7281 0.0885 0.3350 0.053 Uiso 1 1 calc R U
C4 C 0.69315(12) 0.1478(3) 0.43722(10) 0.0358(4) Uani 1 1 d . .
H4 H 0.6731 0.0047 0.4419 0.043 Uiso 1 1 calc R U
C5 C 0.68321(10) 0.3125(3) 0.50094(10) 0.0292(4) Uani 1 1 d . .
C6 C 0.74630(11) 0.5020(3) 0.50790(11) 0.0324(4) Uani 1 1 d . .
H6 H 0.7225 0.6368 0.5273 0.039 Uiso 1 1 calc R U
C7 C 0.78843(11) 0.2551(4) 0.62178(11) 0.0404(5) Uani 1 1 d . .
H7A H 0.8223 0.1222 0.6275 0.049 Uiso 1 1 calc R U
H7B H 0.7868 0.3179 0.6737 0.049 Uiso 1 1 calc R U
C8 C 0.82103(11) 0.4197(3) 0.56894(11) 0.0368(4) Uani 1 1 d . .
C9 C 0.87035(14) 0.6240(4) 0.59704(15) 0.0574(6) Uani 1 1 d . .
H9 H 0.8743 0.6921 0.6462 0.069 Uiso 1 1 calc R U
C10 C 0.90659(16) 0.6848(5) 0.53710(17) 0.0687(7) Uani 1 1 d . .
H10 H 0.9404 0.8079 0.5347 0.082 Uiso 1 1 calc R U
C11 C 0.88239(13) 0.5154(4) 0.47330(14) 0.0521(6) Uani 1 1 d . .
H11 H 0.9209 0.5015 0.4350 0.062 Uiso 1 1 calc R U
C12 C 0.59446(11) 0.4003(3) 0.48543(12) 0.0391(5) Uani 1 1 d . .
H12A H 0.5564 0.2786 0.4844 0.059 Uiso 1 1 calc R U
H12B H 0.5852 0.4758 0.4355 0.059 Uiso 1 1 calc R U
H12C H 0.5860 0.5017 0.5267 0.059 Uiso 1 1 calc R U
C13 C 0.57724(11) 0.2128(3) 0.66788(10) 0.0336(4) Uani 1 1 d . .
C14 C 0.50209(12) 0.1248(4) 0.68001(13) 0.0447(5) Uani 1 1 d . .
H14 H 0.4852 -0.0131 0.6591 0.054 Uiso 1 1 calc R U
C15 C 0.45236(13) 0.2431(4) 0.72341(14) 0.0515(6) Uani 1 1 d . .
H15 H 0.4021 0.1827 0.7320 0.062 Uiso 1 1 calc R U
C16 C 0.47579(13) 0.4494(4) 0.75434(12) 0.0446(5) Uani 1 1 d . .
C17 C 0.54984(12) 0.5375(3) 0.73888(12) 0.0411(5) Uani 1 1 d . .
H17 H 0.5654 0.6787 0.7574 0.049 Uiso 1 1 calc R U
C18 C 0.60121(12) 0.4212(3) 0.69661(11) 0.0385(4) Uani 1 1 d . .
H18 H 0.6512 0.4821 0.6876 0.046 Uiso 1 1 calc R U
C19 C 0.42345(16) 0.5751(5) 0.80436(16) 0.0696(8) Uani 1 1 d . .
H19A H 0.3670 0.5757 0.7787 0.104 Uiso 1 1 calc R U
H19B H 0.4432 0.7250 0.8112 0.104 Uiso 1 1 calc R U
H19C H 0.4269 0.5048 0.8551 0.104 Uiso 1 1 calc R U

loop_
_atom_site_aniso_label
_atom_site_aniso_U_11
_atom_site_aniso_U_22
_atom_site_aniso_U_33
_atom_site_aniso_U_23
_atom_site_aniso_U_13
_atom_site_aniso_U_12
S1 0.0437(3) 0.0311(3) 0.0355(3) 0.00267(19) 0.0120(2) -0.00007(19)
O1 0.0857(13) 0.0933(14) 0.0402(9) 0.0128(9) 0.0266(9) -0.0072(11)
O2 0.0338(7) 0.0542(9) 0.0456(8) 0.0012(7) 0.0106(6) 0.0083(6)
O3 0.0604(9) 0.0510(9) 0.0509(9) 0.0225(7) 0.0151(7) 0.0136(7)
O4 0.0591(9) 0.0403(8) 0.0515(9) -0.0128(7) 0.0163(7) -0.0127(7)
N1 0.0313(8) 0.0422(9) 0.0259(8) 0.0036(6) 0.0030(6) -0.0004(7)
C1 0.0435(11) 0.0363(11) 0.0465(12) 0.0089(9) 0.0147(9) 0.0013(8)
C2 0.0449(11) 0.0575(13) 0.0342(11) 0.0092(9) 0.0126(9) 0.0097(10)
C3 0.0537(12) 0.0476(12) 0.0316(10) -0.0066(9) 0.0088(9) 0.0052(10)
C4 0.0417(10) 0.0343(10) 0.0308(9) -0.0024(8) 0.0038(8) 0.0028(8)
C5 0.0315(9) 0.0318(9) 0.0246(9) 0.0024(7) 0.0052(7) 0.0036(7)
C6 0.0341(9) 0.0300(9) 0.0339(10) -0.0012(7) 0.0080(8) 0.0037(7)
C7 0.0354(10) 0.0519(12) 0.0324(10) 0.0021(9) -0.0001(8) 0.0004(9)
C8 0.0318(9) 0.0432(11) 0.0353(10) -0.0048(8) 0.0048(8) 0.0005(8)
C9 0.0494(13) 0.0606(15) 0.0599(15) -0.0134(12) 0.0010(11) -0.0161(11)
C10 0.0541(14) 0.0710(18) 0.0800(18) -0.0012(14) 0.0071(13) -0.0300(13)
C11 0.0398(11) 0.0633(15) 0.0566(14) 0.0059(11) 0.0186(10) -0.0074(10)
C12 0.0322(10) 0.0438(11) 0.0403(11) 0.0020(9) 0.0026(8) 0.0058(8)
C13 0.0363(10) 0.0365(10) 0.0289(9) 0.0021(8) 0.0080(7) 0.0005(8)
C14 0.0434(11) 0.0424(12) 0.0498(12) -0.0028(10) 0.0119(9) -0.0086(9)
C15 0.0413(11) 0.0573(14) 0.0595(14) 0.0001(11) 0.0197(10) -0.0066(10)
C16 0.0415(11) 0.0557(13) 0.0373(11) 0.0024(9) 0.0081(9) 0.0099(10)
C17 0.0431(11) 0.0402(11) 0.0383(11) -0.0038(9) 0.0008(9) 0.0026(9)
C18 0.0375(10) 0.0384(11) 0.0404(11) -0.0002(8) 0.0084(8) -0.0031(8)
C19 0.0600(15) 0.0822(19) 0.0710(17) -0.0112(15) 0.0241(13) 0.0155(14)

loop_
_atom_type_symbol
_atom_type_description
_atom_type_scat_dispersion_real
_atom_type_scat_dispersion_imag
_atom_type_scat_source
C C 0.0033 0.0016 'International Tables Vol C Tables 4.2.6.8 and 6.1.1.4'
H H 0.0000 0.0000 'International Tables Vol C Tables 4.2.6.8 and 6.1.1.4'
N N 0.0061 0.0033 'International Tables Vol C Tables 4.2.6.8 and 6.1.1.4'
O O 0.0106 0.0060 'International Tables Vol C Tables 4.2.6.8 and 6.1.1.4'
S S 0.1246 0.1234 'International Tables Vol C Tables 4.2.6.8 and 6.1.1.4'

loop_
_geom_angle_atom_site_label_1
_geom_angle_atom_site_label_2
_geom_angle_atom_site_label_3
_geom_angle
O4 S1 O3 118.73(10)
O4 S1 N1 109.35(8)
O3 S1 N1 106.21(9)
O4 S1 C13 107.29(9)
O3 S1 C13 106.92(9)
N1 S1 C13 107.91(9)
C11 O2 C8 95.46(15)
C7 N1 C5 114.20(14)
C7 N1 S1 120.19(12)
C5 N1 S1 125.59(12)
C2 C1 C6 116.05(16)
C2 C1 C11 108.01(17)
C6 C1 C11 99.92(16)
C2 C1 H1 110.8
C6 C1 H1 110.8
C11 C1 H1 110.8
O1 C2 C3 121.0(2)
O1 C2 C1 119.4(2)
C3 C2 C1 119.50(17)
C4 C3 C2 122.25(19)
C4 C3 H3 118.9
C2 C3 H3 118.9
C3 C4 C5 123.80(18)
C3 C4 H4 118.1
C5 C4 H4 118.1
C4 C5 N1 110.09(14)
C4 C5 C12 107.96(15)
N1 C5 C12 112.49(14)
C4 C5 C6 113.72(14)
N1 C5 C6 101.12(13)
C12 C5 C6 111.44(15)
C5 C6 C1 118.76(15)
C5 C6 C8 105.30(14)
C1 C6 C8 101.27(14)
C5 C6 H6 110.3
C1 C6 H6 110.3
C8 C6 H6 110.3
N1 C7 C8 103.89(15)
N1 C7 H7A 111.0
C8 C7 H7A 111.0
N1 C7 H7B 111.0
C8 C7 H7B 111.0
H7A C7 H7B 109.0
O2 C8 C7 112.53(16)
O2 C8 C9 101.63(16)
C7 C8 C9 124.81(18)
O2 C8 C6 101.72(14)
C7 C8 C6 107.49(15)
C9 C8 C6 106.22(17)
C10 C9 C8 105.2(2)
C10 C9 H9 127.4
C8 C9 H9 127.4
C9 C10 C11 106.2(2)
C9 C10 H10 126.9
C11 C10 H10 126.9
O2 C11 C10 102.17(18)
O2 C11 C1 99.87(15)
C10 C11 C1 108.5(2)
O2 C11 H11 114.9
C10 C11 H11 114.9
C1 C11 H11 114.9
C5 C12 H12A 109.5
C5 C12 H12B 109.5
H12A C12 H12B 109.5
C5 C12 H12C 109.5
H12A C12 H12C 109.5
H12B C12 H12C 109.5
C18 C13 C14 120.31(18)
C18 C13 S1 121.30(14)
C14 C13 S1 118.24(15)
C15 C14 C13 119.5(2)
C15 C14 H14 120.2
C13 C14 H14 120.2
C14 C15 C16 121.25(19)
C14 C15 H15 119.4
C16 C15 H15 119.4
C15 C16 C17 118.09(19)
C15 C16 C19 121.5(2)
C17 C16 C19 120.4(2)
C18 C17 C16 121.7(2)
C18 C17 H17 119.1
C16 C17 H17 119.1
C17 C18 C13 119.02(18)
C17 C18 H18 120.5
C13 C18 H18 120.5
C16 C19 H19A 109.5
C16 C19 H19B 109.5
H19A C19 H19B 109.5
C16 C19 H19C 109.5
H19A C19 H19C 109.5
H19B C19 H19C 109.5

loop_
_geom_bond_atom_site_label_1
_geom_bond_atom_site_label_2
_geom_bond_distance
S1 O4 1.4298(15)
S1 O3 1.4362(15)
S1 N1 1.6087(15)
S1 C13 1.7713(18)
O1 C2 1.223(2)
O2 C11 1.434(3)
O2 C8 1.442(2)
N1 C7 1.479(2)
N1 C5 1.503(2)
C1 C2 1.502(3)
C1 C6 1.547(3)
C1 C11 1.576(3)
C1 H1 0.9800
C2 C3 1.455(3)
C3 C4 1.330(3)
C3 H3 0.9300
C4 C5 1.502(2)
C4 H4 0.9300
C5 C12 1.529(2)
C5 C6 1.531(2)
C6 C8 1.562(3)
C6 H6 0.9800
C7 C8 1.495(3)
C7 H7A 0.9700
C7 H7B 0.9700
C8 C9 1.509(3)
C9 C10 1.314(3)
C9 H9 0.9300
C10 C11 1.503(4)
C10 H10 0.9300
C11 H11 0.9800
C12 H12A 0.9600
C12 H12B 0.9600
C12 H12C 0.9600
C13 C18 1.383(3)
C13 C14 1.383(3)
C14 C15 1.381(3)
C14 H14 0.9300
C15 C16 1.382(3)
C15 H15 0.9300
C16 C17 1.385(3)
C16 C19 1.505(3)
C17 C18 1.382(3)
C17 H17 0.9300
C18 H18 0.9300
C19 H19A 0.9600
C19 H19B 0.9600
C19 H19C 0.9600

loop_
_geom_hbond_atom_site_label_D
_geom_hbond_atom_site_label_H
_geom_hbond_atom_site_label_A
_geom_hbond_distance_DH
_geom_hbond_distance_HA
_geom_hbond_distance_DA
_geom_hbond_angle_DHA
_geom_hbond_site_symmetry_A
C12 H12C O4 0.96 2.58 3.387(2) 141.3 1_565
C12 H12A O4 0.96 2.56 3.175(3) 122.4 .
C7 H7B O3 0.97 2.52 3.478(2) 169.1 2_656
C4 H4 O4 0.93 2.63 3.179(2) 118.0 .
C3 H3 O1 0.93 2.46 3.323(3) 154.5 2_645
C12 H12C O4 0.96 2.58 3.387(2) 141.3 1_565
C12 H12A O4 0.96 2.56 3.175(3) 122.4 .
C7 H7B O3 0.97 2.52 3.478(2) 169.1 2_656
C4 H4 O4 0.93 2.63 3.179(2) 118.0 .
C3 H3 O1 0.93 2.46 3.323(3) 154.5 2_645
C3 H3 O1 0.93 2.46 3.323(3) 154.5 2_645
C4 H4 O4 0.93 2.63 3.179(2) 118.0 .
C7 H7B O3 0.97 2.52 3.478(2) 169.1 2_656
C12 H12A O4 0.96 2.56 3.175(3) 122.4 .
C12 H12C O4 0.96 2.58 3.387(2) 141.3 1_565

loop_
_geom_torsion_atom_site_label_1
_geom_torsion_atom_site_label_2
_geom_torsion_atom_site_label_3
_geom_torsion_atom_site_label_4
_geom_torsion
O4 S1 N1 C7 -145.76(15)
O3 S1 N1 C7 -16.51(17)
C13 S1 N1 C7 97.85(15)
O4 S1 N1 C5 32.53(17)
O3 S1 N1 C5 161.78(14)
C13 S1 N1 C5 -83.86(15)
C6 C1 C2 O1 168.72(19)
C11 C1 C2 O1 -80.1(2)
C6 C1 C2 C3 -14.8(3)
C11 C1 C2 C3 96.4(2)
O1 C2 C3 C4 -168.9(2)
C1 C2 C3 C4 14.7(3)
C2 C3 C4 C5 6.1(3)
C3 C4 C5 N1 -136.79(19)
C3 C4 C5 C12 100.1(2)
C3 C4 C5 C6 -24.2(3)
C7 N1 C5 C4 99.37(18)
S1 N1 C5 C4 -79.01(18)
C7 N1 C5 C12 -140.17(17)
S1 N1 C5 C12 41.4(2)
C7 N1 C5 C6 -21.19(19)
S1 N1 C5 C6 160.43(13)
C4 C5 C6 C1 21.8(2)
N1 C5 C6 C1 139.76(16)
C12 C5 C6 C1 -100.50(19)
C4 C5 C6 C8 -90.60(17)
N1 C5 C6 C8 27.35(16)
C12 C5 C6 C8 147.09(15)
C2 C1 C6 C5 -3.9(2)
C11 C1 C6 C5 -119.66(18)
C2 C1 C6 C8 110.72(18)
C11 C1 C6 C8 -5.06(19)
C5 N1 C7 C8 5.4(2)
S1 N1 C7 C8 -176.10(13)
C11 O2 C8 C7 173.68(16)
C11 O2 C8 C9 -50.56(18)
C11 O2 C8 C6 58.96(16)
N1 C7 C8 O2 -98.32(17)
N1 C7 C8 C9 138.01(19)
N1 C7 C8 C6 12.85(19)
C5 C6 C8 O2 92.23(16)
C1 C6 C8 O2 -32.05(18)
C5 C6 C8 C7 -26.18(19)
C1 C6 C8 C7 -150.45(16)
C5 C6 C8 C9 -161.82(16)
C1 C6 C8 C9 73.90(18)
O2 C8 C9 C10 33.9(2)
C7 C8 C9 C10 162.1(2)
C6 C8 C9 C10 -72.2(2)
C8 C9 C10 C11 -1.9(3)
C8 O2 C11 C10 49.46(18)
C8 O2 C11 C1 -62.09(17)
C9 C10 C11 O2 -30.8(3)
C9 C10 C11 C1 74.1(3)
C2 C1 C11 O2 -80.68(19)
C6 C1 C11 O2 41.04(19)
C2 C1 C11 C10 172.83(18)
C6 C1 C11 C10 -65.5(2)
O4 S1 C13 C18 -146.46(16)
O3 S1 C13 C18 85.16(17)
N1 S1 C13 C18 -28.73(18)
O4 S1 C13 C14 37.98(18)
O3 S1 C13 C14 -90.40(17)
N1 S1 C13 C14 155.71(16)
C18 C13 C14 C15 -2.2(3)
S1 C13 C14 C15 173.37(17)
C13 C14 C15 C16 0.7(3)
C14 C15 C16 C17 1.7(3)
C14 C15 C16 C19 -177.6(2)
C15 C16 C17 C18 -2.6(3)
C19 C16 C17 C18 176.6(2)
C16 C17 C18 C13 1.1(3)
C14 C13 C18 C17 1.3(3)
S1 C13 C18 C17 -174.14(15)
